data_4502369
loop_
_publ_author_name
'Paul, Avijit Kumar'
'Sachidananda, K.'
'Natarajan, Srinivasan'

_publ_section_title
;
 [B4O9H2] Cyclic Borate Units as the Building Unit in a Family of Zinc
 Borate Structures
;
_journal_issue 1
_journal_name_full 'Crystal Growth &amp; Design'
_journal_page_first 456
_journal_paper_doi 10.1021/cg901054h
_journal_volume 10
_journal_year 2010
_chemical_absolute_configuration ad
_chemical_formula_sum 'C3 H12 B4 N2 O8 Zn'
_chemical_formula_weight 312.76
_chemical_name_common &#x0091;Zinc-Borate&#x0092;
_chemical_name_systematic
;
 ?
;
_space_group_IT_number 19
_symmetry_cell_setting orthorhombic
_symmetry_space_group_name_Hall 'P 2ac 2ab'
_symmetry_space_group_name_H-M 'P 21 21 21'
_atom_sites_solution_hydrogens geom
_atom_sites_solution_primary direct
_atom_sites_solution_secondary difmap
_cell_angle_alpha 90.00
_cell_angle_beta 90.00
_cell_angle_gamma 90.00
_cell_formula_units_Z 4
_cell_length_a 7.0474(3)
_cell_length_b 7.8332(3)
_cell_length_c 19.2197(7)
_cell_measurement_reflns_used 2012
_cell_measurement_temperature 293(2)
_cell_measurement_theta_max 26.00
_cell_measurement_theta_min 3.59
_cell_volume 1061.00(7)
_computing_cell_refinement 'SAINT (Bruker, 2000)'
_computing_data_collection 'SMART (Bruker, 2000)'
_computing_data_reduction SAINT
_computing_molecular_graphics 'Ortep-3 for windows (Farrugia, 1999) and CAMERON (Watkin et al., 1993)'
_computing_publication_material 'PLATON (Spek, 2003)'
_computing_structure_refinement 'SHELXL-97 (Sheldrick, 1997)'
_computing_structure_solution 'SIR92 (Altomare et al., 1993)'
_diffrn_ambient_temperature 293(2)
_diffrn_measured_fraction_theta_full 0.974
_diffrn_measured_fraction_theta_max 0.974
_diffrn_measurement_device_type 'Bruker SMART CCD area detector'
_diffrn_measurement_method '\f and \w scans'
_diffrn_radiation_monochromator graphite
_diffrn_radiation_source 'fine-focus sealed tube'
_diffrn_radiation_type MoK\a
_diffrn_radiation_wavelength 0.71073
_diffrn_reflns_av_R_equivalents 0.0420
_diffrn_reflns_av_sigmaI/netI 0.0400
_diffrn_reflns_limit_h_max 8
_diffrn_reflns_limit_h_min -8
_diffrn_reflns_limit_k_max 9
_diffrn_reflns_limit_k_min -9
_diffrn_reflns_limit_l_max 23
_diffrn_reflns_limit_l_min -22
_diffrn_reflns_number 6196
_diffrn_reflns_theta_full 26.00
_diffrn_reflns_theta_max 26.00
_diffrn_reflns_theta_min 3.59
_exptl_absorpt_coefficient_mu 2.348
_exptl_absorpt_correction_T_max 0.9119
_exptl_absorpt_correction_T_min 0.7659
_exptl_absorpt_correction_type multi-scan
_exptl_absorpt_process_details '(SADABS; Sheldrick, 1996)'
_exptl_crystal_colour colorless
_exptl_crystal_density_diffrn 1.958
_exptl_crystal_density_method 'not measured'
_exptl_crystal_description Rectangular
_exptl_crystal_F_000 632
_exptl_crystal_size_max 0.12
_exptl_crystal_size_mid 0.06
_exptl_crystal_size_min 0.04
_refine_diff_density_max 1.575
_refine_diff_density_min -0.595
_refine_diff_density_rms 0.104
_refine_ls_abs_structure_details 'Flack H D (1983), Acta Cryst. A39, 876-881'
_refine_ls_abs_structure_Flack 0.04(2)
_refine_ls_extinction_method none
_refine_ls_goodness_of_fit_ref 1.047
_refine_ls_hydrogen_treatment constr
_refine_ls_matrix_type full
_refine_ls_number_parameters 164
_refine_ls_number_reflns 2012
_refine_ls_number_restraints 0
_refine_ls_restrained_S_all 1.047
_refine_ls_R_factor_all 0.0400
_refine_ls_R_factor_gt 0.0369
_refine_ls_shift/su_max 0.001
_refine_ls_shift/su_mean 0.000
_refine_ls_structure_factor_coef Fsqd
_refine_ls_weighting_details 'calc w=1/[\s^2^(Fo^2^)+(0.0682P)^2^+0.0000P] where P=(Fo^2^+2Fc^2^)/3'
_refine_ls_weighting_scheme calc
_refine_ls_wR_factor_gt 0.0970
_refine_ls_wR_factor_ref 0.0987
_reflns_number_gt 1874
_reflns_number_total 2012
_reflns_threshold_expression >2sigma(I)
_cod_data_source_file cg901054h_si_001.cif
_cod_data_source_block Compound(I)
_cod_depositor_comments
;
The following automatic conversions were performed:

'_symmetry_cell_setting' value 'Orthorhombic' changed to
'orthorhombic' according to
/home/saulius/struct/CIF-dictionaries/cif_core.dic dictionary named
'cif_core.dic' version 2.4.2 from 2011-04-26.

Automatic conversion script
Id: cif_fix_values 1715 2011-07-08 13:25:40Z adriana 
;
_cod_original_sg_symbol_H-M P212121
_cod_database_code 4502369

loop_
_symmetry_equiv_pos_as_xyz
'x, y, z'
'-x+1/2, -y, z+1/2'
'x+1/2, -y+1/2, -z'
'-x, y+1/2, -z+1/2'

loop_
_atom_site_label
_atom_site_type_symbol
_atom_site_fract_x
_atom_site_fract_y
_atom_site_fract_z
_atom_site_U_iso_or_equiv
_atom_site_adp_type
_atom_site_occupancy
_atom_site_symmetry_multiplicity
_atom_site_calc_flag
_atom_site_refinement_flags
Zn1 Zn 0.31739(7) 0.95343(6) 0.82559(3) 0.01589(16) Uani 1 1 d .
O1 O 0.4597(4) 0.7455(3) 0.83690(14) 0.0138(6) Uani 1 1 d .
O2 O 0.4473(4) 1.0115(4) 0.73587(15) 0.0164(6) Uani 1 1 d .
O3 O 0.6773(5) 0.7854(3) 0.73860(14) 0.0168(6) Uani 1 1 d .
O4 O 0.2474(5) 0.6897(4) 0.93233(16) 0.0202(7) Uani 1 1 d .
H4 H 0.2812 0.7795 0.9504 0.030 Uiso 1 1 calc R
O5 O 0.7822(4) 0.6487(4) 0.84132(15) 0.0172(6) Uani 1 1 d .
O6 O 0.6653(5) 0.9646(3) 0.64345(15) 0.0198(7) Uani 1 1 d .
O7 O 0.5700(5) 0.5828(4) 0.93490(16) 0.0221(7) Uani 1 1 d .
O8 O 0.8938(5) 0.5840(5) 0.95631(16) 0.0245(8) Uani 1 1 d .
H8 H 0.9951 0.5991 0.9363 0.037 Uiso 1 1 calc R
N1 N 0.2916(6) 1.1084(5) 0.9108(2) 0.0200(9) Uani 1 1 d .
H1A H 0.3374 1.0927 0.8698 0.024 Uiso 1 1 calc R
H1B H 0.3657 1.1086 0.9464 0.024 Uiso 1 1 calc R
N2 N 0.0310(6) 0.9772(6) 0.8135(2) 0.0334(10) Uani 1 1 d .
H2A H 0.1131 0.9070 0.8301 0.040 Uiso 1 1 calc R
H2B H -0.0202 0.9579 0.7736 0.040 Uiso 1 1 calc R
B1 B 0.6192(7) 0.6807(6) 0.7967(2) 0.0132(9) Uani 1 1 d .
B2 B 0.5967(7) 0.9206(6) 0.7059(2) 0.0136(9) Uani 1 1 d .
B3 B 0.4018(8) 0.6194(6) 0.8926(2) 0.0142(10) Uani 1 1 d .
B4 B 0.7456(8) 0.6038(6) 0.9093(3) 0.0156(10) Uani 1 1 d .
C1 C 0.0855(9) 1.1350(9) 0.9202(3) 0.0440(16) Uani 1 1 d .
H1C H 0.0650 1.2444 0.9426 0.053 Uiso 1 1 calc R
H1D H 0.0363 1.0471 0.9508 0.053 Uiso 1 1 calc R
C2 C -0.0223(10) 1.1309(9) 0.8534(4) 0.0492(16) Uani 1 1 d .
H2 H 0.0076 1.2331 0.8261 0.059 Uiso 1 1 calc R
C3 C -0.2365(9) 1.1290(11) 0.8708(5) 0.079(3) Uani 1 1 d .
H3A H -0.3086 1.1266 0.8284 0.118 Uiso 1 1 calc R
H3B H -0.2685 1.2296 0.8968 0.118 Uiso 1 1 calc R
H3C H -0.2655 1.0295 0.8979 0.118 Uiso 1 1 calc R

loop_
_atom_site_aniso_label
_atom_site_aniso_U_11
_atom_site_aniso_U_22
_atom_site_aniso_U_33
_atom_site_aniso_U_23
_atom_site_aniso_U_13
_atom_site_aniso_U_12
Zn1 0.0148(3) 0.0161(2) 0.0168(2) 0.00016(19) 0.0038(2) 0.0033(2)
O1 0.0149(16) 0.0129(13) 0.0137(14) 0.0012(11) 0.0036(13) 0.0014(12)
O2 0.0137(14) 0.0162(14) 0.0192(15) 0.0037(11) 0.0074(13) 0.0028(12)
O3 0.0163(15) 0.0162(12) 0.0180(14) 0.0048(11) 0.0062(14) 0.0027(13)
O4 0.0173(16) 0.0231(14) 0.0201(15) -0.0060(13) 0.0066(13) -0.0004(13)
O5 0.0145(16) 0.0228(14) 0.0142(15) 0.0011(11) 0.0009(12) 0.0005(12)
O6 0.0267(17) 0.0152(13) 0.0174(14) 0.0034(11) 0.0073(13) 0.0073(17)
O7 0.0188(17) 0.0314(17) 0.0161(15) 0.0047(13) 0.0024(13) 0.0006(15)
O8 0.0154(16) 0.0420(19) 0.0160(15) 0.0059(14) 0.0013(13) -0.0012(15)
N1 0.020(2) 0.0268(17) 0.0130(17) -0.0016(14) 0.0019(16) 0.0052(17)
N2 0.015(2) 0.039(2) 0.046(3) -0.018(2) -0.006(2) 0.0034(19)
B1 0.016(2) 0.014(2) 0.009(2) 0.0029(17) 0.0027(18) 0.0002(18)
B2 0.015(2) 0.014(2) 0.012(2) 0.0003(17) -0.0002(19) -0.0004(18)
B3 0.018(3) 0.015(2) 0.010(2) -0.0016(17) 0.001(2) 0.0010(19)
B4 0.018(3) 0.0142(19) 0.015(2) 0.0000(17) 0.000(2) 0.0008(18)
C1 0.039(4) 0.066(4) 0.026(3) -0.006(3) 0.010(3) 0.024(3)
C2 0.034(4) 0.053(4) 0.061(4) 0.012(3) 0.012(3) 0.008(3)
C3 0.016(3) 0.082(5) 0.138(8) -0.064(6) 0.011(4) 0.003(3)

loop_
_atom_type_symbol
_atom_type_description
_atom_type_scat_dispersion_real
_atom_type_scat_dispersion_imag
_atom_type_scat_source
C C 0.0033 0.0016 'International Tables Vol C Tables 4.2.6.8 and 6.1.1.4'
H H 0.0000 0.0000 'International Tables Vol C Tables 4.2.6.8 and 6.1.1.4'
B B 0.0013 0.0007 'International Tables Vol C Tables 4.2.6.8 and 6.1.1.4'
N N 0.0061 0.0033 'International Tables Vol C Tables 4.2.6.8 and 6.1.1.4'
O O 0.0106 0.0060 'International Tables Vol C Tables 4.2.6.8 and 6.1.1.4'
Zn Zn 0.2839 1.4301 'International Tables Vol C Tables 4.2.6.8 and 6.1.1.4'

loop_
_geom_angle_atom_site_label_1
_geom_angle_atom_site_label_2
_geom_angle_atom_site_label_3
_geom_angle
_geom_angle_site_symmetry_1
_geom_angle_site_symmetry_3
O1 Zn1 O2 92.95(12) . .
O1 Zn1 N2 127.25(16) . .
O2 Zn1 N2 109.45(17) . .
O1 Zn1 N1 117.23(14) . .
O2 Zn1 N1 126.47(14) . .
N2 Zn1 N1 87.10(17) . .
B1 O1 B3 110.9(3) . .
B1 O1 Zn1 129.6(2) . .
B3 O1 Zn1 119.5(3) . .
B2 O2 B1 120.1(3) . 4_656
B2 O2 Zn1 125.7(3) . .
B1 O2 Zn1 114.0(2) 4_656 .
B2 O3 B1 133.1(4) . .
B3 O4 H4 109.5 . .
B4 O5 B1 117.1(4) . .
B2 O6 B3 121.1(4) . 4_656
B4 O7 B3 121.2(3) . .
B4 O8 H8 109.5 . .
C1 N1 Zn1 105.6(4) . .
C1 N1 H1A 120.0 . .
Zn1 N1 H1A 31.7 . .
C1 N1 H1B 120.0 . .
Zn1 N1 H1B 125.7 . .
H1A N1 H1B 120.0 . .
C2 N2 Zn1 105.4(4) . .
C2 N2 H2A 120.0 . .
Zn1 N2 H2A 39.9 . .
C2 N2 H2B 120.0 . .
Zn1 N2 H2B 120.0 . .
H2A N2 H2B 120.0 . .
O3 B1 O5 109.2(4) . .
O3 B1 O1 115.5(3) . .
O5 B1 O1 110.9(3) . .
O3 B1 O2 105.1(3) . 4_646
O5 B1 O2 109.4(3) . 4_646
O1 B1 O2 106.3(3) . 4_646
O6 B2 O3 117.7(4) . .
O6 B2 O2 120.8(4) . .
O3 B2 O2 121.5(4) . .
O4 B3 O7 113.0(3) . .
O4 B3 O6 108.7(4) . 4_646
O7 B3 O6 111.1(4) . 4_646
O4 B3 O1 109.3(3) . .
O7 B3 O1 107.6(4) . .
O6 B3 O1 107.0(3) 4_646 .
O7 B4 O5 123.5(4) . .
O7 B4 O8 116.2(4) . .
O5 B4 O8 120.3(4) . .
N1 C1 C2 113.1(5) . .
N1 C1 H1C 109.0 . .
C2 C1 H1C 109.0 . .
N1 C1 H1D 109.0 . .
C2 C1 H1D 109.0 . .
H1C C1 H1D 107.8 . .
N2 C2 C1 109.6(5) . .
N2 C2 C3 110.6(6) . .
C1 C2 C3 108.2(6) . .
N2 C2 H2 109.5 . .
C1 C2 H2 109.5 . .
C3 C2 H2 109.5 . .
C2 C3 H3A 109.5 . .
C2 C3 H3B 109.5 . .
H3A C3 H3B 109.5 . .
C2 C3 H3C 109.5 . .
H3A C3 H3C 109.5 . .
H3B C3 H3C 109.5 . .

loop_
_geom_bond_atom_site_label_1
_geom_bond_atom_site_label_2
_geom_bond_distance
_geom_bond_site_symmetry_2
Zn1 O1 1.925(3) .
Zn1 O2 2.005(3) .
Zn1 N2 2.041(4) .
Zn1 N1 2.047(4) .
O1 B1 1.455(6) .
O1 B3 1.512(5) .
O2 B2 1.396(6) .
O2 B1 1.539(5) 4_656
O3 B2 1.357(6) .
O3 B1 1.445(5) .
O4 B3 1.439(6) .
O4 H4 0.8200 .
O5 B4 1.378(6) .
O5 B1 1.455(6) .
O6 B2 1.339(6) .
O6 B3 1.474(6) 4_656
O7 B4 1.342(7) .
O7 B3 1.466(6) .
O8 B4 1.389(6) .
O8 H8 0.8200 .
N1 C1 1.478(7) .
N1 H1A 0.8600 .
N1 H1B 0.8600 .
N2 C2 1.477(8) .
N2 H2A 0.8600 .
N2 H2B 0.8600 .
B1 O2 1.539(5) 4_646
B3 O6 1.474(6) 4_646
C1 C2 1.491(9) .
C1 H1C 0.9700 .
C1 H1D 0.9700 .
C2 C3 1.547(10) .
C2 H2 0.9800 .
C3 H3A 0.9600 .
C3 H3B 0.9600 .
C3 H3C 0.9600 .
